data_7056109
loop_
_publ_author_name
'Xavier, Janet Sabina'
'Karthikeyan, J.'
'Velmurugan, Gunasekaran'
'Manoharan, Muthu Tamizh'
'Shetty, A. Nityananda'

_publ_section_title
;
 Design and in vitro biological evaluation of substituted chalcones
 synthesized from Nitrogen mustards as potent microtubule targeted
 anticancer agents
;
_journal_name_full 'New J. Chem.'
_journal_paper_doi 10.1039/C7NJ00265C
_journal_year 2017
_chemical_formula_sum 'C19 H18 Br Cl2 N O'
_chemical_formula_weight 427.15
_chemical_name_common 'Bromo chalcone'
_chemical_name_systematic (E)-3-(4-(bis(2-chloroethyl)amino)phenyl)-1-(4-bromophenyl)prop-2-en-1-one
_space_group_crystal_system triclinic
_space_group_IT_number 2
_space_group_name_Hall '-P 1'
_space_group_name_H-M_alt 'P -1'
_symmetry_space_group_name_Hall '-P 1'
_symmetry_space_group_name_H-M 'P -1'
_atom_sites_solution_hydrogens geom
_audit_creation_method SHELXL-2014/7
_audit_update_record
;
2015-05-23 deposited with the CCDC.
2017-04-18 downloaded from the CCDC.
;
_cell_angle_alpha 75.6264(12)
_cell_angle_beta 79.1564(13)
_cell_angle_gamma 79.0160(13)
_cell_formula_units_Z 2
_cell_length_a 8.0990(2)
_cell_length_b 9.3548(2)
_cell_length_c 12.8639(4)
_cell_measurement_reflns_used 5719
_cell_measurement_temperature 296(2)
_cell_measurement_theta_max 26.00
_cell_measurement_theta_min 2.59
_cell_volume 916.60(4)
_computing_cell_refinement 'Bruker SAINT'
_computing_data_collection 'Bruker APEX2'
_computing_data_reduction 'Bruker SAINT'
_computing_molecular_graphics 'Bruker SHELXTL'
_computing_publication_material 'Bruker SHELXTL'
_computing_structure_refinement 'SHELXL-2014/7 (Sheldrick, 2014)'
_computing_structure_solution 'SHELXS-97 (Sheldrick 2008)'
_diffrn_ambient_temperature 296(2)
_diffrn_measured_fraction_theta_full 1.000
_diffrn_measured_fraction_theta_max 1.000
_diffrn_measurement_device_type 'Bruker APEX-II CCD'
_diffrn_measurement_method '\f and \w scans'
_diffrn_radiation_type MoK\a
_diffrn_radiation_wavelength 0.71073
_diffrn_reflns_av_R_equivalents 0.0185
_diffrn_reflns_av_unetI/netI 0.0173
_diffrn_reflns_Laue_measured_fraction_full 1.000
_diffrn_reflns_Laue_measured_fraction_max 1.000
_diffrn_reflns_limit_h_max 9
_diffrn_reflns_limit_h_min -9
_diffrn_reflns_limit_k_max 11
_diffrn_reflns_limit_k_min -10
_diffrn_reflns_limit_l_max 15
_diffrn_reflns_limit_l_min -15
_diffrn_reflns_number 13241
_diffrn_reflns_point_group_measured_fraction_full 1.000
_diffrn_reflns_point_group_measured_fraction_max 1.000
_diffrn_reflns_theta_full 24.998
_diffrn_reflns_theta_max 24.998
_diffrn_reflns_theta_min 1.652
_exptl_absorpt_coefficient_mu 2.539
_exptl_absorpt_correction_T_max 0.702
_exptl_absorpt_correction_T_min 0.497
_exptl_absorpt_correction_type multi-scan
_exptl_absorpt_process_details 'SADABS V2014/5(Bruker AXS.Inc)'
_exptl_crystal_colour colourless
_exptl_crystal_density_diffrn 1.548
_exptl_crystal_description Rectangular
_exptl_crystal_F_000 432
_exptl_crystal_recrystallization_method 'Re-crystallisation from solvent: Methanol and dichloromethane'
_exptl_crystal_size_max 0.320
_exptl_crystal_size_mid 0.210
_exptl_crystal_size_min 0.150
_refine_diff_density_max 0.466
_refine_diff_density_min -0.559
_refine_diff_density_rms 0.051
_refine_ls_extinction_method none
_refine_ls_goodness_of_fit_ref 1.033
_refine_ls_hydrogen_treatment constr
_refine_ls_matrix_type full
_refine_ls_number_parameters 237
_refine_ls_number_reflns 3231
_refine_ls_number_restraints 0
_refine_ls_restrained_S_all 1.033
_refine_ls_R_factor_all 0.0501
_refine_ls_R_factor_gt 0.0364
_refine_ls_shift/su_max 0.001
_refine_ls_shift/su_mean 0.000
_refine_ls_structure_factor_coef Fsqd
_refine_ls_weighting_details 'w=1/[\s^2^(Fo^2^)+(0.0212P)^2^+0.9150P] where P=(Fo^2^+2Fc^2^)/3'
_refine_ls_weighting_scheme calc
_refine_ls_wR_factor_gt 0.0747
_refine_ls_wR_factor_ref 0.0808
_reflns_Friedel_coverage 0.000
_reflns_number_gt 2524
_reflns_number_total 3231
_reflns_threshold_expression 'I > 2\s(I)'
_cod_data_source_file c7nj00265c2.cif
_cod_data_source_block BrC
_cod_database_code 7056109
_shelx_shelxl_version_number 2014/7
_shelx_space_group_comment
; 
The symmetry employed for this shelxl refinement is uniquely defined 
by the following loop, which should always be used as a source of 
symmetry information in preference to the above space-group names. 
They are only intended as comments. 
;
_shelx_estimated_absorpt_t_min 0.497
_shelx_estimated_absorpt_t_max 0.702

loop_
_space_group_symop_operation_xyz
'x, y, z'
'-x, -y, -z'

loop_
_atom_site_label
_atom_site_type_symbol
_atom_site_fract_x
_atom_site_fract_y
_atom_site_fract_z
_atom_site_U_iso_or_equiv
_atom_site_adp_type
_atom_site_occupancy
_atom_site_site_symmetry_order
_atom_site_calc_flag
_atom_site_refinement_flags_posn
_atom_site_refinement_flags_adp
_atom_site_refinement_flags_occupancy
_atom_site_disorder_assembly
_atom_site_disorder_group
Br1 Br 1.36809(5) -0.12130(5) 0.36259(3) 0.08695(17) Uani 1 1 d . . . . .
C1 C 1.1429(4) -0.0271(3) 0.6576(2) 0.0580(8) Uani 1 1 d . . . . .
H1 H 1.1453 0.0450 0.6955 0.070 Uiso 1 1 calc R U . . .
C2 C 1.2399(4) -0.0217(4) 0.5567(3) 0.0621(8) Uani 1 1 d . . . . .
H2 H 1.3082 0.0522 0.5272 0.075 Uiso 1 1 calc R U . . .
C3 C 1.2340(4) -0.1264(3) 0.5010(2) 0.0534(7) Uani 1 1 d . . . . .
C4 C 1.1353(4) -0.2364(4) 0.5432(3) 0.0634(8) Uani 1 1 d . . . . .
H4 H 1.1315 -0.3065 0.5039 0.076 Uiso 1 1 calc R U . . .
C5 C 1.0410(4) -0.2419(3) 0.6451(2) 0.0554(7) Uani 1 1 d . . . . .
H5 H 0.9756 -0.3179 0.6748 0.066 Uiso 1 1 calc R U . . .
C6 C 1.0419(3) -0.1372(3) 0.7037(2) 0.0442(6) Uani 1 1 d . . . . .
C7 C 0.9335(4) -0.1485(3) 0.8127(2) 0.0489(7) Uani 1 1 d . . . . .
C8 C 0.8947(4) -0.0178(3) 0.8615(2) 0.0512(7) Uani 1 1 d . . . . .
H8 H 0.9539 0.0621 0.8304 0.061 Uiso 1 1 calc R U . . .
C9 C 0.7790(3) -0.0091(3) 0.9479(2) 0.0482(7) Uani 1 1 d . . . . .
H9 H 0.7255 -0.0927 0.9780 0.058 Uiso 1 1 calc R U . . .
C10 C 0.7252(3) 0.1150(3) 1.0015(2) 0.0432(6) Uani 1 1 d . . . . .
C11 C 0.6140(4) 0.1015(3) 1.0990(2) 0.0531(7) Uani 1 1 d . . . . .
H11 H 0.5727 0.0116 1.1289 0.064 Uiso 1 1 calc R U . . .
C12 C 0.5633(4) 0.2158(3) 1.1524(2) 0.0551(8) Uani 1 1 d . . . . .
H12 H 0.4887 0.2018 1.2173 0.066 Uiso 1 1 calc R U . . .
C13 C 0.6219(3) 0.3538(3) 1.1108(2) 0.0466(6) Uani 1 1 d . . . . .
C14 C 0.7330(3) 0.3685(3) 1.0120(2) 0.0462(6) Uani 1 1 d . . . . .
H14 H 0.7745 0.4582 0.9816 0.055 Uiso 1 1 calc R U . . .
C15 C 0.7811(3) 0.2529(3) 0.9599(2) 0.0462(6) Uani 1 1 d . . . . .
H15 H 0.8538 0.2669 0.8942 0.055 Uiso 1 1 calc R U . . .
C16 C 0.4179(9) 0.4734(6) 1.2435(6) 0.048(2) Uani 0.623(15) 1 d . . P A 1
H16A H 0.3406 0.4147 1.2302 0.058 Uiso 0.623(15) 1 calc R U P A 1
H16B H 0.3605 0.5750 1.2401 0.058 Uiso 0.623(15) 1 calc R U P A 1
C17 C 0.4758(9) 0.4070(7) 1.3536(7) 0.063(2) Uani 0.623(15) 1 d . . P A 1
H17A H 0.5475 0.4689 1.3691 0.076 Uiso 0.623(15) 1 calc R U P A 1
H17B H 0.5388 0.3073 1.3559 0.076 Uiso 0.623(15) 1 calc R U P A 1
C17A C 0.3303(15) 0.4596(10) 1.3041(10) 0.061(4) Uani 0.372(15) 1 d . . P A 2
H17C H 0.2865 0.3998 1.2669 0.073 Uiso 0.372(15) 1 calc R U P A 2
H17D H 0.2887 0.5644 1.2778 0.073 Uiso 0.372(15) 1 calc R U P A 2
C16A C 0.5186(15) 0.4302(11) 1.2925(11) 0.050(3) Uani 0.372(15) 1 d . . P A 2
H16C H 0.5590 0.3265 1.3231 0.061 Uiso 0.372(15) 1 calc R U P A 2
H16D H 0.5617 0.4936 1.3271 0.061 Uiso 0.372(15) 1 calc R U P A 2
C18 C 0.6369(4) 0.6106(3) 1.1177(2) 0.0547(7) Uani 1 1 d . . . . .
H18A H 0.5639 0.6874 1.1507 0.066 Uiso 1 1 calc R U . . .
H18B H 0.6296 0.6379 1.0407 0.066 Uiso 1 1 calc R U . . .
C19 C 0.8184(4) 0.6091(3) 1.1324(2) 0.0548(7) Uani 1 1 d . . . . .
H19A H 0.8689 0.6823 1.0736 0.066 Uiso 1 1 calc R U . . .
H19B H 0.8832 0.5116 1.1282 0.066 Uiso 1 1 calc R U . . .
Cl2 Cl 0.83276(13) 0.64911(11) 1.25868(7) 0.0803(3) Uani 1 1 d . . . . .
N1 N 0.5729(3) 0.4702(3) 1.1636(2) 0.0603(7) Uani 1 1 d . . . . .
O1 O 0.8749(3) -0.2639(2) 0.85691(17) 0.0666(6) Uani 1 1 d . . . . .
Cl1 Cl 0.27648(16) 0.40158(12) 1.45242(7) 0.0984(4) Uani 1 1 d . . . . .

loop_
_atom_site_aniso_label
_atom_site_aniso_U_11
_atom_site_aniso_U_22
_atom_site_aniso_U_33
_atom_site_aniso_U_23
_atom_site_aniso_U_13
_atom_site_aniso_U_12
Br1 0.0869(3) 0.1066(3) 0.0540(2) -0.01694(19) 0.01417(18) -0.0073(2)
C1 0.0656(19) 0.0520(18) 0.0576(19) -0.0179(15) 0.0001(15) -0.0134(15)
C2 0.063(2) 0.0556(18) 0.0600(19) -0.0065(15) 0.0061(15) -0.0144(15)
C3 0.0496(17) 0.0571(18) 0.0447(16) -0.0056(14) -0.0042(13) 0.0030(14)
C4 0.067(2) 0.070(2) 0.0582(19) -0.0292(17) -0.0012(16) -0.0108(17)
C5 0.0581(18) 0.0528(17) 0.0565(18) -0.0146(14) -0.0013(14) -0.0150(14)
C6 0.0434(15) 0.0435(15) 0.0435(15) -0.0076(12) -0.0066(12) -0.0035(12)
C7 0.0501(16) 0.0505(17) 0.0447(16) -0.0078(13) -0.0077(13) -0.0075(13)
C8 0.0555(17) 0.0544(17) 0.0452(16) -0.0124(13) -0.0020(13) -0.0152(14)
C9 0.0501(16) 0.0478(16) 0.0443(16) -0.0031(13) -0.0085(13) -0.0098(13)
C10 0.0416(14) 0.0472(16) 0.0378(14) -0.0038(12) -0.0047(11) -0.0084(12)
C11 0.0593(18) 0.0470(16) 0.0470(16) -0.0018(13) 0.0052(14) -0.0175(14)
C12 0.0611(18) 0.0547(18) 0.0430(16) -0.0082(13) 0.0152(14) -0.0191(15)
C13 0.0440(15) 0.0483(16) 0.0442(15) -0.0073(13) 0.0025(12) -0.0120(12)
C14 0.0451(15) 0.0492(16) 0.0418(15) -0.0045(12) 0.0014(12) -0.0163(13)
C15 0.0393(14) 0.0596(18) 0.0360(14) -0.0061(13) 0.0025(11) -0.0127(13)
C16 0.049(4) 0.051(3) 0.041(4) -0.010(2) 0.000(3) -0.008(2)
C17 0.077(5) 0.069(4) 0.040(4) -0.002(3) -0.007(3) -0.016(3)
C17A 0.059(7) 0.071(6) 0.049(7) -0.011(4) 0.006(6) -0.018(5)
C16A 0.063(7) 0.044(5) 0.046(7) -0.006(5) -0.010(6) -0.017(4)
C18 0.0522(17) 0.0456(16) 0.0615(19) -0.0106(14) 0.0047(14) -0.0106(13)
C19 0.0572(18) 0.0587(18) 0.0471(17) -0.0125(14) 0.0013(14) -0.0134(14)
Cl2 0.1046(7) 0.0871(6) 0.0574(5) -0.0245(5) -0.0017(5) -0.0336(5)
N1 0.0637(16) 0.0536(15) 0.0592(15) -0.0178(12) 0.0215(13) -0.0214(12)
O1 0.0834(16) 0.0537(13) 0.0582(13) -0.0112(10) 0.0104(11) -0.0217(11)
Cl1 0.1440(10) 0.0937(7) 0.0539(5) -0.0237(5) 0.0358(6) -0.0495(7)

loop_
_atom_type_symbol
_atom_type_description
_atom_type_scat_dispersion_real
_atom_type_scat_dispersion_imag
_atom_type_scat_source
C C 0.0033 0.0016 'International Tables Vol C Tables 4.2.6.8 and 6.1.1.4'
H H 0.0000 0.0000 'International Tables Vol C Tables 4.2.6.8 and 6.1.1.4'
N N 0.0061 0.0033 'International Tables Vol C Tables 4.2.6.8 and 6.1.1.4'
O O 0.0106 0.0060 'International Tables Vol C Tables 4.2.6.8 and 6.1.1.4'
Cl Cl 0.1484 0.1585 'International Tables Vol C Tables 4.2.6.8 and 6.1.1.4'
Br Br -0.2901 2.4595 'International Tables Vol C Tables 4.2.6.8 and 6.1.1.4'

loop_
_geom_angle_atom_site_label_1
_geom_angle_atom_site_label_2
_geom_angle_atom_site_label_3
_geom_angle
C2 C1 C6 121.6(3)
C2 C1 H1 119.2
C6 C1 H1 119.2
C3 C2 C1 118.9(3)
C3 C2 H2 120.5
C1 C2 H2 120.5
C4 C3 C2 121.4(3)
C4 C3 Br1 119.2(2)
C2 C3 Br1 119.4(2)
C3 C4 C5 119.0(3)
C3 C4 H4 120.5
C5 C4 H4 120.5
C6 C5 C4 121.4(3)
C6 C5 H5 119.3
C4 C5 H5 119.3
C5 C6 C1 117.6(3)
C5 C6 C7 118.4(2)
C1 C6 C7 124.0(3)
O1 C7 C8 121.7(3)
O1 C7 C6 119.6(3)
C8 C7 C6 118.6(2)
C9 C8 C7 122.6(3)
C9 C8 H8 118.7
C7 C8 H8 118.7
C8 C9 C10 127.9(3)
C8 C9 H9 116.1
C10 C9 H9 116.1
C15 C10 C11 116.2(2)
C15 C10 C9 122.7(2)
C11 C10 C9 121.0(2)
C12 C11 C10 122.4(3)
C12 C11 H11 118.8
C10 C11 H11 118.8
C11 C12 C13 121.1(3)
C11 C12 H12 119.4
C13 C12 H12 119.4
N1 C13 C12 122.0(2)
N1 C13 C14 121.2(2)
C12 C13 C14 116.8(3)
C15 C14 C13 121.0(2)
C15 C14 H14 119.5
C13 C14 H14 119.5
C14 C15 C10 122.5(2)
C14 C15 H15 118.8
C10 C15 H15 118.8
N1 C16 C17 105.8(6)
N1 C16 H16A 110.6
C17 C16 H16A 110.6
N1 C16 H16B 110.6
C17 C16 H16B 110.6
H16A C16 H16B 108.7
C16 C17 Cl1 105.0(5)
C16 C17 H17A 110.8
Cl1 C17 H17A 110.8
C16 C17 H17B 110.8
Cl1 C17 H17B 110.8
H17A C17 H17B 108.8
C16A C17A Cl1 100.3(8)
C16A C17A H17C 111.7
Cl1 C17A H17C 111.7
C16A C17A H17D 111.7
Cl1 C17A H17D 111.7
H17C C17A H17D 109.5
C17A C16A N1 102.5(10)
C17A C16A H16C 111.3
N1 C16A H16C 111.3
C17A C16A H16D 111.3
N1 C16A H16D 111.3
H16C C16A H16D 109.2
N1 C18 C19 114.7(3)
N1 C18 H18A 108.6
C19 C18 H18A 108.6
N1 C18 H18B 108.6
C19 C18 H18B 108.6
H18A C18 H18B 107.6
C18 C19 Cl2 112.7(2)
C18 C19 H19A 109.0
Cl2 C19 H19A 109.0
C18 C19 H19B 109.0
Cl2 C19 H19B 109.0
H19A C19 H19B 107.8
C13 N1 C18 120.1(2)
C13 N1 C16 120.0(3)
C18 N1 C16 116.8(3)
C13 N1 C16A 117.9(4)
C18 N1 C16A 116.6(4)

loop_
_geom_bond_atom_site_label_1
_geom_bond_atom_site_label_2
_geom_bond_distance
Br1 C3 1.898(3)
C1 C2 1.379(4)
C1 C6 1.385(4)
C1 H1 0.9300
C2 C3 1.361(4)
C2 H2 0.9300
C3 C4 1.366(4)
C4 C5 1.382(4)
C4 H4 0.9300
C5 C6 1.377(4)
C5 H5 0.9300
C6 C7 1.499(4)
C7 O1 1.225(3)
C7 C8 1.465(4)
C8 C9 1.321(4)
C8 H8 0.9300
C9 C10 1.451(4)
C9 H9 0.9300
C10 C15 1.395(4)
C10 C11 1.393(4)
C11 C12 1.369(4)
C11 H11 0.9300
C12 C13 1.405(4)
C12 H12 0.9300
C13 N1 1.381(3)
C13 C14 1.405(4)
C14 C15 1.368(4)
C14 H14 0.9300
C15 H15 0.9300
C16 N1 1.466(8)
C16 C17 1.521(11)
C16 H16A 0.9700
C16 H16B 0.9700
C17 Cl1 1.858(8)
C17 H17A 0.9700
C17 H17B 0.9700
C17A C16A 1.482(19)
C17A Cl1 1.840(12)
C17A H17C 0.9700
C17A H17D 0.9700
C16A N1 1.601(14)
C16A H16C 0.9700
C16A H16D 0.9700
C18 N1 1.450(3)
C18 C19 1.513(4)
C18 H18A 0.9700
C18 H18B 0.9700
C19 Cl2 1.784(3)
C19 H19A 0.9700
C19 H19B 0.9700

loop_
_geom_torsion_atom_site_label_1
_geom_torsion_atom_site_label_2
_geom_torsion_atom_site_label_3
_geom_torsion_atom_site_label_4
_geom_torsion
C6 C1 C2 C3 0.8(5)
C1 C2 C3 C4 -0.4(5)
C1 C2 C3 Br1 -179.5(2)
C2 C3 C4 C5 -0.7(5)
Br1 C3 C4 C5 178.4(2)
C3 C4 C5 C6 1.4(5)
C4 C5 C6 C1 -1.0(4)
C4 C5 C6 C7 178.7(3)
C2 C1 C6 C5 -0.2(5)
C2 C1 C6 C7 -179.8(3)
C5 C6 C7 O1 14.8(4)
C1 C6 C7 O1 -165.6(3)
C5 C6 C7 C8 -162.7(3)
C1 C6 C7 C8 16.9(4)
O1 C7 C8 C9 -8.8(5)
C6 C7 C8 C9 168.7(3)
C7 C8 C9 C10 -177.8(3)
C8 C9 C10 C15 6.5(5)
C8 C9 C10 C11 -173.1(3)
C15 C10 C11 C12 -0.8(4)
C9 C10 C11 C12 178.9(3)
C10 C11 C12 C13 0.0(5)
C11 C12 C13 N1 -179.7(3)
C11 C12 C13 C14 0.6(4)
N1 C13 C14 C15 -179.9(3)
C12 C13 C14 C15 -0.2(4)
C13 C14 C15 C10 -0.7(4)
C11 C10 C15 C14 1.2(4)
C9 C10 C15 C14 -178.5(3)
N1 C16 C17 Cl1 -176.6(3)
Cl1 C17A C16A N1 176.9(4)
N1 C18 C19 Cl2 -86.4(3)
C12 C13 N1 C18 179.9(3)
C14 C13 N1 C18 -0.4(4)
C12 C13 N1 C16 -20.4(5)
C14 C13 N1 C16 159.2(4)
C12 C13 N1 C16A 26.6(6)
C14 C13 N1 C16A -153.7(5)
C19 C18 N1 C13 -76.6(4)
C19 C18 N1 C16 123.1(4)
C19 C18 N1 C16A 77.0(5)
C17 C16 N1 C13 96.2(5)
C17 C16 N1 C18 -103.5(4)
C17A C16A N1 C13 -101.3(6)
C17A C16A N1 C18 104.5(6)
